data_4130435
loop_
_publ_author_name
'Poulsen, Pernille H.'
'Vergura, Stefania'
'Monle\'on, Alicia'
'J\/orgensen, Danny Kaare Bech'
'J\/orgensen, Karl Anker'

_publ_section_title
;
 Controlling Asymmetric Remote and Cascade 1,3-Dipolar Cycloaddition
 Reactions by Organocatalysis.
;
_journal_issue 20
_journal_name_full 'Journal of the American Chemical Society'
_journal_page_first 6412
_journal_page_last 6415
_journal_paper_doi 10.1021/jacs.6b03546
_journal_volume 138
_journal_year 2016
_chemical_absolute_configuration ad
_chemical_formula_moiety 'C34 H34 Br2 N2 O3'
_chemical_formula_sum 'C34 H34 Br2 N2 O3'
_chemical_formula_weight 678.45
_space_group_crystal_system monoclinic
_space_group_IT_number 5
_space_group_name_Hall 'I 2y'
_space_group_name_H-M_alt 'I 1 2 1'
_atom_sites_solution_hydrogens mixed
_audit_creation_date 2016-03-20
_audit_creation_method
;
Olex2 1.2
(compiled 2015.09.30 svn.r3233 for OlexSys, GUI svn.r5103)
;
_cell_angle_alpha 90
_cell_angle_beta 102.724(3)
_cell_angle_gamma 90
_cell_formula_units_Z 4
_cell_length_a 17.3093(4)
_cell_length_b 6.24868(15)
_cell_length_c 29.0192(8)
_cell_measurement_reflns_used 13483
_cell_measurement_temperature 100.00(11)
_cell_measurement_theta_max 27.5350
_cell_measurement_theta_min 2.2120
_cell_volume 3061.65(14)
_computing_cell_refinement 'CrysAlisPro 1.171.38.41 (Rigaku OD, 2015)'
_computing_data_collection 'CrysAlisPro 1.171.38.41 (Rigaku OD, 2015)'
_computing_data_reduction 'CrysAlisPro 1.171.38.41 (Rigaku OD, 2015)'
_computing_molecular_graphics 'Olex2 (Dolomanov et al., 2009)'
_computing_publication_material 'Olex2 (Dolomanov et al., 2009)'
_computing_structure_refinement 'ShelXL (Sheldrick, 2015)'
_computing_structure_solution 'ShelXT (Sheldrick, 2015)'
_diffrn_ambient_environment N~2~
_diffrn_ambient_temperature 100.00(11)
_diffrn_detector 'CCD plate'
_diffrn_detector_area_resol_mean 10.3590
_diffrn_detector_type Atlas
_diffrn_measured_fraction_theta_full 0.999
_diffrn_measured_fraction_theta_max 0.949
_diffrn_measurement_details
;
List of Runs (angles in degrees, time in seconds):

  # Type    Start    End  Width  t~exp~   \w     \q     \k     \f   Frames
--------------------------------------------------------------------------
  1  \w    -25.00 119.00   1.00   25.00    --   18.61  77.00   0.00  144
  2  \w    -25.00 119.00   1.00   25.00    --   18.61  77.00-120.00  144
  3  \w    -63.00  81.00   1.00   25.00    --  -19.62  77.00 120.00  144
  4  \w    -82.00  62.00   1.00   25.00    --   18.61 -77.00 -30.00  144
  5  \w     62.00 111.00   1.00   25.00    --   18.61 144.00  41.00   49
  6  \w     34.00 118.00   1.00   25.00    --   18.61-178.00 -60.00   84
  7  \w    -25.00 119.00   1.00   25.00    --   18.61  77.00 150.00  144
  8  \w     35.00 120.00   1.00   25.00    --   18.61 178.00 150.00   85
  9  \w     34.00  80.00   1.00   25.00    --  -19.62-178.00 -90.00   46
 10  \w    -23.00  80.00   1.00   25.00    --   18.61  57.00  60.00  103
;
_diffrn_measurement_device 'four-circle diffractometer'
_diffrn_measurement_device_type 'SuperNova, Single source at offset, Atlas'
_diffrn_measurement_method '\w scans'
_diffrn_orient_matrix_type 'CrysAlisPro convention (1999,Acta A55,543-557)'
_diffrn_orient_matrix_UB_11 -0.0066242000
_diffrn_orient_matrix_UB_12 -0.1108470000
_diffrn_orient_matrix_UB_13 0.0026339000
_diffrn_orient_matrix_UB_21 -0.0042350000
_diffrn_orient_matrix_UB_22 0.0182858000
_diffrn_orient_matrix_UB_23 0.0234404000
_diffrn_orient_matrix_UB_31 -0.0412890000
_diffrn_orient_matrix_UB_32 0.0158771000
_diffrn_orient_matrix_UB_33 -0.0084651000
_diffrn_radiation_monochromator mirror
_diffrn_radiation_probe x-ray
_diffrn_radiation_type MoK\a
_diffrn_radiation_wavelength 0.71073
_diffrn_reflns_av_R_equivalents 0.0434
_diffrn_reflns_av_unetI/netI 0.0379
_diffrn_reflns_Laue_measured_fraction_full 0.999
_diffrn_reflns_Laue_measured_fraction_max 0.949
_diffrn_reflns_limit_h_max 22
_diffrn_reflns_limit_h_min -22
_diffrn_reflns_limit_k_max 8
_diffrn_reflns_limit_k_min -8
_diffrn_reflns_limit_l_max 37
_diffrn_reflns_limit_l_min -38
_diffrn_reflns_number 33393
_diffrn_reflns_point_group_measured_fraction_full 1.000
_diffrn_reflns_point_group_measured_fraction_max 0.919
_diffrn_reflns_theta_full 26.000
_diffrn_reflns_theta_max 28.762
_diffrn_reflns_theta_min 1.534
_diffrn_source 'micro-focus sealed X-ray tube'
_diffrn_source_type 'SuperNova (Mo) X-ray Source'
_exptl_absorpt_coefficient_mu 2.685
_exptl_absorpt_correction_T_max 1.00000
_exptl_absorpt_correction_T_min 0.71383
_exptl_absorpt_correction_type multi-scan
_exptl_absorpt_process_details
;
CrysAlisPro 1.171.38.41 (Rigaku Oxford Diffraction, 2015)
Empirical absorption correction using spherical harmonics,
 implemented in SCALE3 ABSPACK scaling algorithm.
;
_exptl_crystal_colour 'clear light white'
_exptl_crystal_colour_lustre clear
_exptl_crystal_colour_modifier light
_exptl_crystal_colour_primary white
_exptl_crystal_density_diffrn 1.474
_exptl_crystal_description needle
_exptl_crystal_F_000 1384
_exptl_crystal_size_max 0.3
_exptl_crystal_size_mid 0.1
_exptl_crystal_size_min 0.09
_refine_diff_density_max 2.612
_refine_diff_density_min -0.795
_refine_diff_density_rms 0.092
_refine_ls_abs_structure_details
;
 Flack x determined using 2642 quotients [(I+)-(I-)]/[(I+)+(I-)]
 (Parsons, Flack and Wagner, Acta Cryst. B69 (2013) 249-259).
;
_refine_ls_abs_structure_Flack -0.007(4)
_refine_ls_extinction_method none
_refine_ls_goodness_of_fit_ref 1.054
_refine_ls_hydrogen_treatment mixed
_refine_ls_matrix_type full
_refine_ls_number_parameters 380
_refine_ls_number_reflns 7311
_refine_ls_number_restraints 1
_refine_ls_restrained_S_all 1.054
_refine_ls_R_factor_all 0.0545
_refine_ls_R_factor_gt 0.0456
_refine_ls_shift/su_max 0.000
_refine_ls_shift/su_mean 0.000
_refine_ls_structure_factor_coef Fsqd
_refine_ls_weighting_details 'w=1/[\s^2^(Fo^2^)+(0.0687P)^2^+5.8300P] where P=(Fo^2^+2Fc^2^)/3'
_refine_ls_weighting_scheme calc
_refine_ls_wR_factor_gt 0.1141
_refine_ls_wR_factor_ref 0.1217
_reflns_Friedel_coverage 0.778
_reflns_Friedel_fraction_full 1.000
_reflns_Friedel_fraction_max 0.882
_reflns_number_gt 6551
_reflns_number_total 7311
_reflns_threshold_expression 'I > 2\s(I)'
_cod_data_source_file ja6b03546_si_002.cif
_cod_data_source_block 2016_03_08_mette
_cod_original_cell_volume 3061.65(13)
_cod_database_code 4130435
_chemical_oxdiff_formula 'C20 O3 N2'
_shelx_space_group_comment
;
The symmetry employed for this shelxl refinement is uniquely defined
by the following loop, which should always be used as a source of
symmetry information in preference to the above space-group names.
They are only intended as comments.
;
_reflns_odcompleteness_completeness 99.94
_reflns_odcompleteness_iscentric 1
_reflns_odcompleteness_theta 26.32
_olex2_refinement_description
;
1. Fixed Uiso
 At 1.2 times of:
  All C(H) groups, All C(H,H) groups
 At 1.5 times of:
  All C(H,H,H) groups, All O(H) groups
2.a Ternary CH refined with riding coordinates:
 C00G(H00G), C00J(H00J), C00N(H00N), C00R(H00R), C00T(H00T), C00V(H00V)
2.b Secondary CH2 refined with riding coordinates:
 C00E(H00B,H00C), C015(H01D,H01E)
2.c Aromatic/amide H refined with riding coordinates:
 C007(H007), C009(H009), C00A(H00A), C00F(H00F), C00H(H00H), C00I(H00I),
 C00K(H00K), C00L(H00L), C00P(H00P), C00Q(H00Q), C00S(H00S), C00X(H00X),
 C00Y(H00Y), C00Z(H00Z), C010(H010), C011(H011), C012(H012), C014(H014)
2.d Idealised Me refined as rotating group:
 C013(H01A,H01B,H01C)
2.e Idealised tetrahedral OH refined as rotating group:
 O005(H005)
;
_shelx_shelxl_version_number 2014/7
_olex2_submission_special_instructions 'No special instructions were received'
_oxdiff_exptl_absorpt_empirical_details
;
Empirical correction (ABSPACK) includes:
- Absorption correction using spherical harmonics
- Frame scaling
;
_oxdiff_exptl_absorpt_empirical_full_max 1.489
_oxdiff_exptl_absorpt_empirical_full_min 0.776

loop_
_space_group_symop_operation_xyz
'x, y, z'
'-x, y, -z'
'x+1/2, y+1/2, z+1/2'
'-x+1/2, y+1/2, -z+1/2'

loop_
_atom_site_label
_atom_site_type_symbol
_atom_site_fract_x
_atom_site_fract_y
_atom_site_fract_z
_atom_site_U_iso_or_equiv
_atom_site_adp_type
_atom_site_occupancy
_atom_site_site_symmetry_order
_atom_site_calc_flag
_atom_site_refinement_flags_posn
Br01 Br 0.24397(3) 0.10893(9) 0.31838(2) 0.03270(16) Uani 1 1 d .
Br02 Br 0.90953(3) 0.04308(10) 0.57415(2) 0.03499(17) Uani 1 1 d .
O003 O 0.6508(2) 0.8294(7) 0.39618(14) 0.0274(8) Uani 1 1 d .
N004 N 0.5805(3) 0.7068(8) 0.40094(16) 0.0231(9) Uani 1 1 d .
O005 O 0.6182(3) 0.8228(9) 0.24947(16) 0.0450(12) Uani 1 1 d .
H005 H 0.6028 0.7201 0.2323 0.067 Uiso 1 1 calc GR
C006 C 0.6027(3) 0.7881(9) 0.48552(19) 0.0241(11) Uani 1 1 d .
C007 C 0.4670(3) 0.3743(9) 0.36559(19) 0.0249(11) Uani 1 1 d .
H007 H 0.5154 0.3306 0.3840 0.030 Uiso 1 1 calc R
N008 N 0.8603(3) 0.5860(10) 0.36478(19) 0.0398(13) Uani 1 1 d .
C009 C 0.4036(3) 0.2341(9) 0.35794(19) 0.0253(11) Uani 1 1 d .
H009 H 0.4088 0.0987 0.3716 0.030 Uiso 1 1 calc R
C00A C 0.6467(3) 0.9575(10) 0.5092(2) 0.0303(12) Uani 1 1 d .
H00A H 0.6440 1.0917 0.4951 0.036 Uiso 1 1 calc R
C00B C 0.3315(3) 0.2998(10) 0.32928(19) 0.0256(11) Uani 1 1 d .
C00C C 0.8267(3) 0.4654(9) 0.43908(19) 0.0227(10) Uani 1 1 d .
C00D C 0.4599(3) 0.5811(9) 0.34615(17) 0.0242(11) Uani 1 1 d .
C00E C 0.5501(3) 0.8224(9) 0.4372(2) 0.0256(11) Uani 1 1 d .
H00B H 0.4969 0.7729 0.4372 0.031 Uiso 1 1 calc R
H00C H 0.5472 0.9741 0.4299 0.031 Uiso 1 1 calc R
C00F C 0.3871(3) 0.6427(10) 0.31836(19) 0.0287(12) Uani 1 1 d .
H00F H 0.3812 0.7795 0.3054 0.034 Uiso 1 1 calc R
C00G C 0.7219(3) 0.5525(9) 0.36223(17) 0.0243(10) Uani 1 1 d .
H00G H 0.6958 0.4340 0.3749 0.029 Uiso 1 1 calc R
C00H C 0.3221(3) 0.5012(10) 0.30952(19) 0.0293(12) Uani 1 1 d .
H00H H 0.2738 0.5430 0.2907 0.035 Uiso 1 1 calc R
C00I C 0.6951(4) 0.9260(10) 0.5542(2) 0.0334(13) Uani 1 1 d .
H00I H 0.7246 1.0388 0.5700 0.040 Uiso 1 1 calc R
C00J C 0.8024(3) 0.6061(10) 0.39613(19) 0.0262(10) Uani 1 1 d .
H00J H 0.8014 0.7553 0.4064 0.031 Uiso 1 1 calc R
C00K C 0.6070(3) 0.5897(9) 0.50673(19) 0.0269(11) Uani 1 1 d .
H00K H 0.5776 0.4765 0.4910 0.032 Uiso 1 1 calc R
C00L C 0.6553(3) 0.5572(11) 0.55158(19) 0.0320(13) Uani 1 1 d .
H00L H 0.6582 0.4228 0.5656 0.038 Uiso 1 1 calc R
O00M O 0.8127(3) 0.6048(10) 0.31477(18) 0.0538(13) Uani 1 1 d .
C00N C 0.7460(3) 0.4839(11) 0.3165(2) 0.0313(13) Uani 1 1 d .
H00N H 0.7043 0.5418 0.2911 0.038 Uiso 1 1 calc R
C00O C 0.8748(3) 0.2144(10) 0.51925(19) 0.0265(11) Uani 1 1 d .
C00P C 0.6985(4) 0.7260(11) 0.5749(2) 0.0352(14) Uani 1 1 d .
H00P H 0.7303 0.7049 0.6049 0.042 Uiso 1 1 calc R
C00Q C 0.8902(5) 0.1465(11) 0.4774(2) 0.0456(17) Uani 1 1 d .
H00Q H 0.9160 0.0173 0.4755 0.055 Uiso 1 1 calc R
C00R C 0.6680(3) 0.7454(9) 0.35331(19) 0.0257(11) Uani 1 1 d .
H00R H 0.6945 0.8575 0.3389 0.031 Uiso 1 1 calc R
C00S C 0.8662(5) 0.2767(11) 0.4371(2) 0.0427(17) Uani 1 1 d .
H00S H 0.8774 0.2336 0.4085 0.051 Uiso 1 1 calc R
C00T C 0.5283(3) 0.7346(9) 0.3538(2) 0.0251(11) Uani 1 1 d .
H00T H 0.5080 0.8814 0.3507 0.030 Uiso 1 1 calc R
C00U C 0.9771(4) 0.7216(12) 0.3412(3) 0.0417(17) Uani 1 1 d .
C00V C 0.5857(3) 0.7039(10) 0.3206(2) 0.0293(12) Uani 1 1 d .
H00V H 0.5827 0.5566 0.3087 0.035 Uiso 1 1 calc R
C00W C 0.5651(4) 0.8601(12) 0.2796(2) 0.0379(15) Uani 1 1 d .
C00X C 0.8363(5) 0.4017(13) 0.5222(2) 0.0478(19) Uani 1 1 d .
H00X H 0.8260 0.4458 0.5509 0.057 Uiso 1 1 calc R
C00Y C 1.0297(4) 0.5523(13) 0.3491(2) 0.0458(16) Uani 1 1 d .
H00Y H 1.0260 0.4480 0.3713 0.055 Uiso 1 1 calc R
C00Z C 0.8123(4) 0.5277(13) 0.4817(2) 0.0440(16) Uani 1 1 d .
H00Z H 0.7860 0.6561 0.4837 0.053 Uiso 1 1 calc R
C010 C 1.0871(4) 0.5405(17) 0.3238(3) 0.057(2) Uani 1 1 d .
H010 H 1.1227 0.4270 0.3296 0.068 Uiso 1 1 calc R
C011 C 1.0946(4) 0.6852(18) 0.2909(3) 0.061(3) Uani 1 1 d .
H011 H 1.1346 0.6700 0.2744 0.073 Uiso 1 1 calc R
C012 C 0.9847(4) 0.8738(13) 0.3072(3) 0.058(2) Uani 1 1 d .
H012 H 0.9504 0.9899 0.3013 0.069 Uiso 1 1 calc R
C013 C 0.7454(7) 0.2494(14) 0.3072(3) 0.068(3) Uani 1 1 d .
H01A H 0.7839 0.1802 0.3315 0.102 Uiso 1 1 calc GR
H01B H 0.7581 0.2240 0.2771 0.102 Uiso 1 1 calc GR
H01C H 0.6937 0.1928 0.3070 0.102 Uiso 1 1 calc GR
C014 C 1.0451(5) 0.8499(18) 0.2817(3) 0.061(3) Uani 1 1 d .
H014 H 1.0502 0.9490 0.2586 0.074 Uiso 1 1 calc R
C015 C 0.9129(5) 0.7542(14) 0.3680(3) 0.062(3) Uani 1 1 d .
H01D H 0.9374 0.7778 0.4010 0.074 Uiso 1 1 calc R
H01E H 0.8836 0.8825 0.3562 0.074 Uiso 1 1 calc R
H00D H 0.572(4) 1.029(15) 0.295(3) 0.05(2) Uiso 1 1 d .
H00E H 0.503(6) 0.787(18) 0.258(4) 0.09(3) Uiso 1 1 d .

loop_
_atom_site_aniso_label
_atom_site_aniso_U_11
_atom_site_aniso_U_22
_atom_site_aniso_U_33
_atom_site_aniso_U_23
_atom_site_aniso_U_13
_atom_site_aniso_U_12
Br01 0.0249(2) 0.0382(3) 0.0313(3) -0.0064(2) -0.00190(19) 0.0036(2)
Br02 0.0329(3) 0.0447(4) 0.0262(3) 0.0097(2) 0.0039(2) 0.0074(2)
O003 0.0254(18) 0.029(2) 0.031(2) 0.0037(17) 0.0134(16) 0.0026(16)
N004 0.021(2) 0.026(2) 0.023(2) 0.0016(18) 0.0059(17) 0.0034(18)
O005 0.059(3) 0.053(3) 0.025(2) 0.015(2) 0.015(2) -0.003(2)
C006 0.022(2) 0.030(3) 0.023(3) 0.000(2) 0.010(2) 0.005(2)
C007 0.022(2) 0.029(3) 0.022(3) 0.001(2) 0.002(2) 0.009(2)
N008 0.029(2) 0.056(4) 0.041(3) 0.010(3) 0.020(2) 0.001(3)
C009 0.026(3) 0.028(3) 0.021(3) -0.001(2) 0.003(2) 0.007(2)
C00A 0.030(3) 0.026(3) 0.036(3) 0.000(2) 0.010(2) 0.002(2)
C00B 0.023(2) 0.034(3) 0.020(3) -0.005(2) 0.005(2) 0.008(2)
C00C 0.021(2) 0.023(2) 0.026(3) 0.004(2) 0.007(2) -0.002(2)
C00D 0.024(2) 0.030(3) 0.020(2) 0.002(2) 0.0080(18) 0.007(2)
C00E 0.024(2) 0.026(3) 0.029(3) 0.004(2) 0.011(2) 0.010(2)
C00F 0.028(2) 0.036(3) 0.024(3) 0.007(2) 0.009(2) 0.012(2)
C00G 0.027(2) 0.026(3) 0.024(2) 0.008(2) 0.0144(19) 0.003(2)
C00H 0.025(2) 0.041(3) 0.021(3) 0.001(2) 0.0031(19) 0.014(2)
C00I 0.033(3) 0.034(3) 0.031(3) -0.005(3) 0.001(2) 0.000(2)
C00J 0.024(2) 0.027(2) 0.033(3) 0.006(2) 0.017(2) 0.005(2)
C00K 0.029(2) 0.026(3) 0.029(3) 0.002(2) 0.014(2) -0.001(2)
C00L 0.036(3) 0.038(3) 0.027(3) 0.009(3) 0.017(2) 0.009(3)
O00M 0.052(3) 0.060(3) 0.055(3) 0.004(3) 0.024(2) -0.007(3)
C00N 0.030(3) 0.035(3) 0.034(3) -0.001(2) 0.018(2) -0.002(2)
C00O 0.021(2) 0.035(3) 0.023(3) 0.006(2) 0.0030(19) 0.003(2)
C00P 0.034(3) 0.046(4) 0.026(3) 0.000(3) 0.009(2) 0.009(3)
C00Q 0.070(4) 0.036(4) 0.027(3) -0.003(3) 0.002(3) 0.025(3)
C00R 0.033(3) 0.026(3) 0.022(3) 0.008(2) 0.014(2) 0.002(2)
C00S 0.072(5) 0.033(3) 0.021(3) -0.006(3) 0.006(3) 0.012(3)
C00T 0.023(2) 0.025(3) 0.027(3) 0.011(2) 0.005(2) 0.010(2)
C00U 0.024(3) 0.055(4) 0.052(4) -0.031(3) 0.023(3) -0.017(3)
C00V 0.030(3) 0.034(3) 0.026(3) 0.013(2) 0.011(2) 0.007(2)
C00W 0.033(3) 0.047(4) 0.034(3) 0.018(3) 0.008(3) 0.001(3)
C00X 0.067(5) 0.054(4) 0.030(3) 0.012(3) 0.028(3) 0.032(4)
C00Y 0.046(3) 0.047(4) 0.043(4) -0.005(3) 0.006(3) -0.006(3)
C00Z 0.060(4) 0.046(4) 0.034(3) 0.015(3) 0.026(3) 0.028(3)
C010 0.028(3) 0.076(6) 0.063(5) -0.018(5) 0.006(3) 0.009(4)
C011 0.026(3) 0.113(8) 0.047(4) -0.036(5) 0.014(3) -0.019(4)
C012 0.035(4) 0.037(4) 0.092(7) -0.007(4) -0.005(4) 0.000(3)
C013 0.118(8) 0.050(5) 0.047(5) -0.026(4) 0.043(5) -0.040(5)
C014 0.055(5) 0.089(7) 0.040(4) 0.005(4) 0.007(4) -0.033(5)
C015 0.062(5) 0.056(5) 0.085(6) -0.036(5) 0.055(5) -0.031(4)

loop_
_atom_type_symbol
_atom_type_description
_atom_type_scat_dispersion_real
_atom_type_scat_dispersion_imag
_atom_type_scat_source
C C 0.0033 0.0016 'International Tables Vol C Tables 4.2.6.8 and 6.1.1.4'
H H 0.0000 0.0000 'International Tables Vol C Tables 4.2.6.8 and 6.1.1.4'
Br Br -0.2901 2.4595 'International Tables Vol C Tables 4.2.6.8 and 6.1.1.4'
N N 0.0061 0.0033 'International Tables Vol C Tables 4.2.6.8 and 6.1.1.4'
O O 0.0106 0.0060 'International Tables Vol C Tables 4.2.6.8 and 6.1.1.4'

loop_
_geom_angle_atom_site_label_1
_geom_angle_atom_site_label_2
_geom_angle_atom_site_label_3
_geom_angle
C00R O003 N004 102.9(4)
O003 N004 C00T 101.7(4)
C00E N004 O003 104.3(4)
C00E N004 C00T 111.4(4)
C00W O005 H005 109.5
C00A C006 C00E 120.2(5)
C00K C006 C00A 119.6(5)
C00K C006 C00E 120.3(5)
C009 C007 H007 119.3
C009 C007 C00D 121.4(5)
C00D C007 H007 119.3
C00J N008 O00M 106.4(4)
C015 N008 C00J 114.5(6)
C015 N008 O00M 102.6(6)
C007 C009 H009 120.6
C007 C009 C00B 118.8(5)
C00B C009 H009 120.6
C006 C00A H00A 119.9
C006 C00A C00I 120.1(6)
C00I C00A H00A 119.9
C009 C00B Br01 119.3(5)
C00H C00B Br01 119.2(4)
C00H C00B C009 121.5(5)
C00S C00C C00J 121.1(5)
C00S C00C C00Z 118.3(6)
C00Z C00C C00J 120.5(5)
C007 C00D C00T 122.1(4)
C00F C00D C007 118.4(5)
C00F C00D C00T 119.5(5)
N004 C00E C006 110.9(4)
N004 C00E H00B 109.5
N004 C00E H00C 109.5
C006 C00E H00B 109.5
C006 C00E H00C 109.5
H00B C00E H00C 108.0
C00D C00F H00F 119.5
C00D C00F C00H 121.1(5)
C00H C00F H00F 119.5
C00J C00G H00G 110.4
C00N C00G H00G 110.4
C00N C00G C00J 103.4(4)
C00R C00G H00G 110.4
C00R C00G C00J 111.7(5)
C00R C00G C00N 110.4(4)
C00B C00H C00F 118.8(5)
C00B C00H H00H 120.6
C00F C00H H00H 120.6
C00A C00I H00I 120.3
C00P C00I C00A 119.5(6)
C00P C00I H00I 120.3
N008 C00J C00C 110.6(4)
N008 C00J C00G 102.9(4)
N008 C00J H00J 108.9
C00C C00J C00G 116.4(4)
C00C C00J H00J 108.9
C00G C00J H00J 108.9
C006 C00K H00K 119.7
C006 C00K C00L 120.6(6)
C00L C00K H00K 119.7
C00K C00L H00L 120.2
C00P C00L C00K 119.6(6)
C00P C00L H00L 120.2
C00N O00M N008 101.9(4)
C00G C00N H00N 104.6
O00M C00N C00G 105.3(5)
O00M C00N H00N 104.6
O00M C00N C013 120.1(6)
C013 C00N C00G 116.0(6)
C013 C00N H00N 104.6
C00Q C00O Br02 118.8(5)
C00X C00O Br02 120.0(5)
C00X C00O C00Q 121.2(6)
C00I C00P H00P 119.7
C00L C00P C00I 120.7(6)
C00L C00P H00P 119.7
C00O C00Q H00Q 120.7
C00O C00Q C00S 118.6(6)
C00S C00Q H00Q 120.7
O003 C00R C00G 112.3(4)
O003 C00R H00R 108.2
O003 C00R C00V 104.7(4)
C00G C00R H00R 108.2
C00G C00R C00V 114.9(5)
C00V C00R H00R 108.2
C00C C00S C00Q 121.3(6)
C00C C00S H00S 119.4
C00Q C00S H00S 119.4
N004 C00T C00D 111.3(4)
N004 C00T H00T 109.2
N004 C00T C00V 102.6(4)
C00D C00T H00T 109.2
C00D C00T C00V 115.2(5)
C00V C00T H00T 109.2
C00Y C00U C012 118.4(6)
C00Y C00U C015 123.6(8)
C012 C00U C015 117.9(8)
C00R C00V H00V 110.1
C00T C00V C00R 103.2(5)
C00T C00V H00V 110.1
C00W C00V C00R 113.5(5)
C00W C00V C00T 109.6(5)
C00W C00V H00V 110.1
O005 C00W C00V 107.6(5)
O005 C00W H00D 112(4)
O005 C00W H00E 104(5)
C00V C00W H00D 107(4)
C00V C00W H00E 102(5)
H00D C00W H00E 124(7)
C00O C00X H00X 120.3
C00O C00X C00Z 119.4(6)
C00Z C00X H00X 120.3
C00U C00Y H00Y 120.5
C010 C00Y C00U 119.1(8)
C010 C00Y H00Y 120.5
C00C C00Z C00X 121.2(6)
C00C C00Z H00Z 119.4
C00X C00Z H00Z 119.4
C00Y C010 H010 118.6
C011 C010 C00Y 122.9(8)
C011 C010 H010 118.6
C010 C011 H011 119.8
C014 C011 C010 120.5(7)
C014 C011 H011 119.8
C00U C012 H012 120.2
C00U C012 C014 119.5(8)
C014 C012 H012 120.2
C00N C013 H01A 109.5
C00N C013 H01B 109.5
C00N C013 H01C 109.5
H01A C013 H01B 109.5
H01A C013 H01C 109.5
H01B C013 H01C 109.5
C011 C014 C012 119.6(8)
C011 C014 H014 120.2
C012 C014 H014 120.2
N008 C015 C00U 114.5(6)
N008 C015 H01D 108.6
N008 C015 H01E 108.6
C00U C015 H01D 108.6
C00U C015 H01E 108.6
H01D C015 H01E 107.6

loop_
_geom_bond_atom_site_label_1
_geom_bond_atom_site_label_2
_geom_bond_distance
Br01 C00B 1.899(6)
Br02 C00O 1.904(5)
O003 N004 1.470(6)
O003 C00R 1.440(7)
N004 C00E 1.466(7)
N004 C00T 1.475(7)
O005 H005 0.8200
O005 C00W 1.422(8)
C006 C00A 1.393(8)
C006 C00E 1.511(8)
C006 C00K 1.379(8)
C007 H007 0.9300
C007 C009 1.383(8)
C007 C00D 1.405(8)
N008 C00J 1.499(6)
N008 O00M 1.507(8)
N008 C015 1.380(9)
C009 H009 0.9300
C009 C00B 1.400(7)
C00A H00A 0.9300
C00A C00I 1.401(9)
C00B C00H 1.378(9)
C00C C00J 1.507(8)
C00C C00S 1.371(9)
C00C C00Z 1.371(8)
C00D C00F 1.392(7)
C00D C00T 1.502(8)
C00E H00B 0.9700
C00E H00C 0.9700
C00F H00F 0.9300
C00F C00H 1.409(9)
C00G H00G 0.9800
C00G C00J 1.555(7)
C00G C00N 1.538(7)
C00G C00R 1.512(7)
C00H H00H 0.9300
C00I H00I 0.9300
C00I C00P 1.383(9)
C00J H00J 0.9800
C00K H00K 0.9300
C00K C00L 1.398(8)
C00L H00L 0.9300
C00L C00P 1.381(10)
O00M C00N 1.390(8)
C00N H00N 0.9800
C00N C013 1.490(11)
C00O C00Q 1.368(9)
C00O C00X 1.359(9)
C00P H00P 0.9300
C00Q H00Q 0.9300
C00Q C00S 1.410(9)
C00R H00R 0.9800
C00R C00V 1.549(8)
C00S H00S 0.9300
C00T H00T 0.9800
C00T C00V 1.541(8)
C00U C00Y 1.382(11)
C00U C012 1.398(12)
C00U C015 1.503(8)
C00V H00V 0.9800
C00V C00W 1.519(8)
C00W H00D 1.14(9)
C00W H00E 1.21(10)
C00X H00X 0.9300
C00X C00Z 1.400(9)
C00Y H00Y 0.9300
C00Y C010 1.360(10)
C00Z H00Z 0.9300
C010 H010 0.9300
C010 C011 1.342(14)
C011 H011 0.9300
C011 C014 1.327(14)
C012 H012 0.9300
C012 C014 1.416(13)
C013 H01A 0.9600
C013 H01B 0.9600
C013 H01C 0.9600
C014 H014 0.9300
C015 H01D 0.9700
C015 H01E 0.9700

loop_
_geom_torsion_atom_site_label_1
_geom_torsion_atom_site_label_2
_geom_torsion_atom_site_label_3
_geom_torsion_atom_site_label_4
_geom_torsion
Br01 C00B C00H C00F 179.1(4)
Br02 C00O C00Q C00S -178.4(6)
Br02 C00O C00X C00Z 178.9(6)
O003 N004 C00E C006 -72.7(5)
O003 N004 C00T C00D 166.7(4)
O003 N004 C00T C00V 43.0(5)
O003 C00R C00V C00T -10.0(5)
O003 C00R C00V C00W 108.6(5)
N004 O003 C00R C00G -88.5(5)
N004 O003 C00R C00V 36.8(5)
N004 C00T C00V C00R -20.3(5)
N004 C00T C00V C00W -141.5(5)
C006 C00A C00I C00P -0.2(9)
C006 C00K C00L C00P 0.4(8)
C007 C009 C00B Br01 179.9(4)
C007 C009 C00B C00H -1.3(8)
C007 C00D C00F C00H -0.5(8)
C007 C00D C00T N004 -33.8(7)
C007 C00D C00T C00V 82.4(6)
N008 O00M C00N C00G 44.8(6)
N008 O00M C00N C013 -88.3(7)
C009 C007 C00D C00F -0.5(8)
C009 C007 C00D C00T -179.4(5)
C009 C00B C00H C00F 0.4(8)
C00A C006 C00E N004 112.2(6)
C00A C006 C00K C00L -0.2(8)
C00A C00I C00P C00L 0.5(9)
C00D C007 C009 C00B 1.4(8)
C00D C00F C00H C00B 0.6(8)
C00D C00T C00V C00R -141.4(5)
C00D C00T C00V C00W 97.4(6)
C00E N004 C00T C00D -82.8(5)
C00E N004 C00T C00V 153.5(5)
C00E C006 C00A C00I 179.5(5)
C00E C006 C00K C00L -179.6(5)
C00F C00D C00T N004 147.3(5)
C00F C00D C00T C00V -96.5(6)
C00G C00R C00V C00T 113.7(5)
C00G C00R C00V C00W -127.7(5)
C00J N008 O00M C00N -41.3(6)
C00J N008 C015 C00U 172.8(7)
C00J C00C C00S C00Q 178.9(6)
C00J C00C C00Z C00X -178.3(7)
C00J C00G C00N O00M -32.5(6)
C00J C00G C00N C013 102.9(7)
C00J C00G C00R O003 -59.3(5)
C00J C00G C00R C00V -178.9(4)
C00K C006 C00A C00I 0.1(8)
C00K C006 C00E N004 -68.5(6)
C00K C00L C00P C00I -0.6(9)
O00M N008 C00J C00C 145.0(5)
O00M N008 C00J C00G 20.0(6)
O00M N008 C015 C00U -72.5(9)
C00N C00G C00J N008 6.0(6)
C00N C00G C00J C00C -115.1(5)
C00N C00G C00R O003 -173.7(4)
C00N C00G C00R C00V 66.7(6)
C00O C00Q C00S C00C -1.3(12)
C00O C00X C00Z C00C 0.1(12)
C00Q C00O C00X C00Z -0.2(12)
C00R O003 N004 C00E -166.6(4)
C00R O003 N004 C00T -50.8(5)
C00R C00G C00J N008 -112.7(5)
C00R C00G C00J C00C 126.2(5)
C00R C00G C00N O00M 87.2(6)
C00R C00G C00N C013 -137.5(7)
C00R C00V C00W O005 66.6(7)
C00S C00C C00J N008 -31.2(8)
C00S C00C C00J C00G 85.7(7)
C00S C00C C00Z C00X -0.6(11)
C00T N004 C00E C006 178.5(5)
C00T C00D C00F C00H 178.5(5)
C00T C00V C00W O005 -178.7(5)
C00U C00Y C010 C011 -0.8(12)
C00U C012 C014 C011 -1.0(12)
C00X C00O C00Q C00S 0.8(11)
C00Y C00U C012 C014 0.5(11)
C00Y C00U C015 N008 -58.1(11)
C00Y C010 C011 C014 0.2(13)
C00Z C00C C00J N008 146.4(6)
C00Z C00C C00J C00G -96.7(7)
C00Z C00C C00S C00Q 1.2(11)
C010 C011 C014 C012 0.7(12)
C012 C00U C00Y C010 0.4(10)
C012 C00U C015 N008 123.2(8)
C015 N008 C00J C00C -102.4(7)
C015 N008 C00J C00G 132.6(7)
C015 N008 O00M C00N -161.9(5)
C015 C00U C00Y C010 -178.3(7)
C015 C00U C012 C014 179.3(7)
